data_7711800
loop_
_publ_author_name
'Singh, Vivek Kumar'
'Joshi, Prakash Chandra'
'Kumar, Hemant'
'Siwatch, Rahul Kumar'
'Jha, Chandan Kumar'
'Nagendran, Selvarajan'

_publ_section_title
;
 Stannylene cyanide and its use as a cyanosilylation catalyst.
;
_journal_issue 44
_journal_name_full 'Dalton transactions (Cambridge, England : 2003)'
_journal_page_first 16906
_journal_page_last 16914
_journal_paper_doi 10.1039/d2dt02721f
_journal_volume 51
_journal_year 2022
_chemical_formula_moiety 'C34 H50 N6 O2 Sn2'
_chemical_formula_sum 'C34 H50 N6 O2 Sn2'
_chemical_formula_weight 812.22
_space_group_crystal_system orthorhombic
_space_group_IT_number 61
_space_group_name_Hall '-P 2ac 2ab'
_space_group_name_H-M_alt 'P b c a'
_symmetry_Int_Tables_number 61
_atom_sites_solution_primary iterative
_audit_creation_date 2021-12-18
_audit_creation_method
;
Olex2 1.3
(compiled 2020.11.12 svn.r5f609507 for OlexSys, GUI svn.r6408)
;
_audit_update_record
;
2022-03-11 deposited with the CCDC.	2022-10-05 downloaded from the CCDC.
;
_cell_angle_alpha 90
_cell_angle_beta 90
_cell_angle_gamma 90
_cell_formula_units_Z 4
_cell_length_a 7.1880(8)
_cell_length_b 18.634(2)
_cell_length_c 27.924(3)
_cell_measurement_reflns_used 9913
_cell_measurement_temperature 298(2)
_cell_measurement_theta_max 26.21
_cell_measurement_theta_min 2.63
_cell_volume 3740.2(7)
_computing_cell_refinement 'SAINT v8.37A (Bruker, 2015)'
_computing_data_reduction 'SAINT v8.37A (Bruker, 2015)'
_computing_molecular_graphics 'Olex2 1.3 (Dolomanov et al., 2009)'
_computing_publication_material 'Olex2 1.3 (Dolomanov et al., 2009)'
_computing_structure_refinement 'olex2.refine 1.3 (Bourhis et al., 2015)'
_computing_structure_solution 'olex2.solve 1.3 (Bourhis et al., 2015)'
_diffrn_ambient_temperature 298.0
_diffrn_measured_fraction_theta_full 0.9985
_diffrn_measured_fraction_theta_max 0.9989
_diffrn_measurement_device_type 'Bruker APEX-II CCD'
_diffrn_measurement_method '\f and \w scans'
_diffrn_radiation_type 'Mo K\a'
_diffrn_radiation_wavelength 0.71073
_diffrn_reflns_av_R_equivalents 0.0586
_diffrn_reflns_av_unetI/netI 0.0232
_diffrn_reflns_Laue_measured_fraction_full 0.9985
_diffrn_reflns_Laue_measured_fraction_max 0.9989
_diffrn_reflns_limit_h_max 9
_diffrn_reflns_limit_h_min -9
_diffrn_reflns_limit_k_max 24
_diffrn_reflns_limit_k_min -24
_diffrn_reflns_limit_l_max 37
_diffrn_reflns_limit_l_min -37
_diffrn_reflns_number 81165
_diffrn_reflns_point_group_measured_fraction_full 0.9985
_diffrn_reflns_point_group_measured_fraction_max 0.9989
_diffrn_reflns_theta_full 25.2417
_diffrn_reflns_theta_max 28.30
_diffrn_reflns_theta_min 2.30
_diffrn_source_current 1.0
_diffrn_source_power 0.05
_diffrn_source_voltage 50.0
_diffrn_standards_number 0
_exptl_absorpt_coefficient_mu 1.372
_exptl_absorpt_correction_T_max 0.792
_exptl_absorpt_correction_T_min 0.692
_exptl_absorpt_correction_type multi-scan
_exptl_absorpt_process_details Multi-scan
_exptl_crystal_colour Yellow
_exptl_crystal_density_diffrn 1.442
_exptl_crystal_description Block
_exptl_crystal_F_000 1648.0
_exptl_crystal_size_max 0.48
_exptl_crystal_size_mid 0.23
_exptl_crystal_size_min 0.17
_refine_diff_density_max 1.2330
_refine_diff_density_min -0.8990
_refine_diff_density_rms 0.1168
_refine_ls_d_res_high 0.7496
_refine_ls_d_res_low 8.8378
_refine_ls_goodness_of_fit_ref 1.0595
_refine_ls_hydrogen_treatment constr
_refine_ls_matrix_type full
_refine_ls_number_constraints 39
_refine_ls_number_parameters 203
_refine_ls_number_reflns 4650
_refine_ls_number_restraints 0
_refine_ls_restrained_S_all 1.0595
_refine_ls_R_factor_all 0.0558
_refine_ls_R_factor_gt 0.0311
_refine_ls_shift/su_max 0.0008
_refine_ls_shift/su_mean 0.0000
_refine_ls_structure_factor_coef Fsqd
_refine_ls_weighting_details 'w=1/[\s^2^(Fo^2^)+(0.0233P)^2^+4.6200P] where P=(Fo^2^+2Fc^2^)/3'
_refine_ls_weighting_scheme calc
_refine_ls_wR_factor_gt 0.0649
_refine_ls_wR_factor_ref 0.0766
_reflns_Friedel_coverage 0.0
_reflns_limit_h_max 9
_reflns_limit_h_min 0
_reflns_limit_k_max 24
_reflns_limit_k_min 0
_reflns_limit_l_max 37
_reflns_limit_l_min 0
_reflns_number_gt 3304
_reflns_number_total 4656
_reflns_threshold_expression I>=2u(I)
_cod_data_source_file d2dt02721f2.cif
_cod_data_source_block VS142_0m_a
_cod_depositor_comments
;
The following automatic conversions were performed:

data item '_exptl_absorpt_correction_type' value 'Multi-scan' was
changed to 'multi-scan' in accordance with the
/home/data/users/saulius/crontab/automatic-downloads/rss-feeds/RSC/lib/dictionaries/cif_core.dic
dictionary named 'cif_core.dic' version 2.4.2 last updated on
2011-04-26.

data item '_space_group_crystal_system' value 'Orthorhombic' was
changed to 'orthorhombic' in accordance with the
/home/data/users/saulius/crontab/automatic-downloads/rss-feeds/RSC/lib/dictionaries/cif_core.dic
dictionary named 'cif_core.dic' version 2.4.2 last updated on
2011-04-26.

Automatic conversion script
Id: cif_fix_values 7556 2019-12-06 15:28:31Z antanas 
;
_cod_database_code 7711800
_olex2_refinement_description
;
1. Fixed Uiso
 At 1.2 times of:
  All C(H) groups, All C(H,H) groups
 At 1.5 times of:
  All C(H,H,H) groups
2.a Ternary CH refined with riding coordinates:
 C11(H11), C15(H15)
2.b Secondary CH2 refined with riding coordinates:
 C10(H10a,H10b), C1(H1a,H1b), C14(H14a,H14b)
2.c Aromatic/amide H refined with riding coordinates:
 C8(H8), C7(H7), C6(H6), C4(H4), C5(H5)
2.d Idealised Me refined as rotating group:
 C13(H13a,H13b,H13c), C17(H17a,H17b,H17c), C12(H12a,H12b,H12c), C16(H16a,H16b,
 H16c)
;
_olex2_submission_special_instructions 'No special instructions were received'

loop_
_space_group_symop_id
_space_group_symop_operation_xyz
1 x,y,z
2 x+1/2,-y+1/2,-z
3 -x,y+1/2,-z+1/2
4 -x+1/2,-y,z+1/2
5 -x,-y,-z
6 -x-1/2,y-1/2,z
7 x,-y-1/2,z-1/2
8 x-1/2,y,-z-1/2

loop_
_atom_site_label
_atom_site_type_symbol
_atom_site_fract_x
_atom_site_fract_y
_atom_site_fract_z
_atom_site_U_iso_or_equiv
_atom_site_adp_type
_atom_site_occupancy
_atom_site_refinement_flags_posn
Sn1 Sn 0.64496(3) 0.512301(11) 0.441542(8) 0.04187(8) Uani 1.000000 .
O1 O 0.3830(3) 0.53617(12) 0.47181(8) 0.0462(5) Uani 1.000000 .
N3 N 0.5638(3) 0.40661(12) 0.41599(9) 0.0397(6) Uani 1.000000 .
N2 N 0.5272(4) 0.52508(13) 0.36895(9) 0.0480(7) Uani 1.000000 .
C10 C 0.6148(5) 0.34288(17) 0.44397(11) 0.0458(7) Uani 1.000000 .
H10a H 0.6329(5) 0.35712(17) 0.47706(11) 0.0549(9) Uiso 1.000000 R
H10b H 0.5118(5) 0.30925(17) 0.44314(11) 0.0549(9) Uiso 1.000000 R
C9 C 0.4723(4) 0.40021(16) 0.37465(11) 0.0408(7) Uani 1.000000 .
C8 C 0.4160(5) 0.33256(18) 0.35708(13) 0.0548(8) Uani 1.000000 .
H8 H 0.4576(5) 0.29415(18) 0.37546(13) 0.0658(10) Uiso 1.000000 R
C3 C 0.4431(4) 0.46865(17) 0.34879(11) 0.0428(7) Uani 1.000000 .
C1 C 0.2140(5) 0.53824(18) 0.44730(12) 0.0486(8) Uani 1.000000 .
H1a H 0.2169(5) 0.50387(18) 0.42122(12) 0.0584(9) Uiso 1.000000 R
H1b H 0.1143(5) 0.52460(18) 0.46886(12) 0.0584(9) Uiso 1.000000 R
C11 C 0.7902(5) 0.30450(19) 0.42661(13) 0.0585(9) Uani 1.000000 .
H11 H 0.7695(5) 0.28860(19) 0.39357(13) 0.0702(11) Uiso 1.000000 R
C2 C 0.1766(5) 0.6104(2) 0.42798(14) 0.0605(10) Uani 1.000000 .
N1 N 0.1514(6) 0.6663(2) 0.41374(16) 0.0975(13) Uani 1.000000 .
C7 C 0.3110(6) 0.3124(2) 0.31780(14) 0.0701(11) Uani 1.000000 .
H7 H 0.2944(6) 0.2631(2) 0.31431(14) 0.0841(13) Uiso 1.000000 R
C13 C 0.8221(6) 0.2389(2) 0.45751(17) 0.0841(14) Uani 1.000000 .
H13a H 0.834(5) 0.2533(3) 0.4904(2) 0.126(2) Uiso 1.000000 GR
H13b H 0.719(2) 0.2067(8) 0.4543(9) 0.126(2) Uiso 1.000000 GR
H13c H 0.934(2) 0.2151(10) 0.4475(8) 0.126(2) Uiso 1.000000 GR
C14 C 0.5333(6) 0.59557(18) 0.34604(13) 0.0613(10) Uani 1.000000 .
H14a H 0.4134(6) 0.60451(18) 0.33127(13) 0.0735(12) Uiso 1.000000 R
H14b H 0.5508(6) 0.63155(18) 0.37074(13) 0.0735(12) Uiso 1.000000 R
C6 C 0.2278(6) 0.3534(3) 0.28333(15) 0.0805(13) Uani 1.000000 .
H6 H 0.1583(6) 0.3295(3) 0.26020(15) 0.0966(15) Uiso 1.000000 R
C4 C 0.3318(5) 0.4751(2) 0.30720(13) 0.0626(10) Uani 1.000000 .
H4 H 0.3204(5) 0.5221(2) 0.29627(13) 0.0751(12) Uiso 1.000000 R
C5 C 0.2379(6) 0.4263(3) 0.27988(15) 0.0781(12) Uani 1.000000 .
H5 H 0.1696(6) 0.4460(3) 0.25483(15) 0.0938(15) Uiso 1.000000 R
C17 C 0.8675(6) 0.5792(3) 0.32102(17) 0.0908(15) Uani 1.000000 .
H17a H 0.918(2) 0.6066(13) 0.3471(8) 0.136(2) Uiso 1.000000 GR
H17b H 0.8618(9) 0.5295(6) 0.3299(12) 0.136(2) Uiso 1.000000 GR
H17c H 0.9455(14) 0.5845(18) 0.2933(4) 0.136(2) Uiso 1.000000 GR
C12 C 0.9581(6) 0.3533(3) 0.4273(2) 0.1045(17) Uani 1.000000 .
H12a H 0.937(2) 0.3933(11) 0.4063(11) 0.157(3) Uiso 1.000000 GR
H12b H 0.978(3) 0.3705(17) 0.4593(3) 0.157(3) Uiso 1.000000 GR
H12c H 1.0657(12) 0.3271(6) 0.4168(14) 0.157(3) Uiso 1.000000 GR
C15 C 0.6774(7) 0.6054(3) 0.3098(2) 0.0980(17) Uani 1.000000 .
H15 H 0.6364(7) 0.5775(3) 0.2820(2) 0.118(2) Uiso 1.000000 R
C16 C 0.6799(8) 0.6839(3) 0.2931(2) 0.116(2) Uani 1.000000 .
H16a H 0.737(5) 0.7132(4) 0.3172(7) 0.175(3) Uiso 1.000000 GR
H16b H 0.749(5) 0.6876(4) 0.2638(8) 0.175(3) Uiso 1.000000 GR
H16c H 0.5547(9) 0.7000(8) 0.2878(15) 0.175(3) Uiso 1.000000 GR

loop_
_atom_site_aniso_label
_atom_site_aniso_U_11
_atom_site_aniso_U_22
_atom_site_aniso_U_33
_atom_site_aniso_U_12
_atom_site_aniso_U_13
_atom_site_aniso_U_23
Sn1 0.03821(12) 0.03841(12) 0.04900(13) -0.00306(9) 0.00036(10) 0.00257(10)
O1 0.0389(12) 0.0521(12) 0.0477(12) 0.0079(9) -0.0038(9) -0.0041(10)
N3 0.0444(14) 0.0350(13) 0.0397(14) 0.0027(11) 0.0014(12) 0.0027(10)
N2 0.0522(16) 0.0417(16) 0.0500(15) -0.0005(12) 0.0008(13) 0.0103(12)
C10 0.058(2) 0.0397(16) 0.0392(16) 0.0028(14) 0.0025(15) 0.0013(13)
C9 0.0390(16) 0.0427(17) 0.0408(16) 0.0014(13) 0.0045(13) 0.0000(13)
C8 0.061(2) 0.0471(19) 0.056(2) -0.0001(16) -0.0052(18) -0.0004(16)
C3 0.0408(16) 0.0495(18) 0.0380(16) 0.0045(14) 0.0062(14) 0.0047(13)
C1 0.0420(17) 0.0520(18) 0.0519(19) 0.0041(15) -0.0030(15) -0.0035(15)
C11 0.066(2) 0.054(2) 0.055(2) 0.0179(18) -0.0012(18) -0.0050(16)
C2 0.053(2) 0.067(3) 0.061(2) 0.0142(18) -0.0094(17) 0.0010(19)
N1 0.101(3) 0.080(3) 0.111(3) 0.025(2) -0.013(3) 0.020(2)
C7 0.079(3) 0.062(2) 0.069(3) -0.006(2) -0.016(2) -0.014(2)
C13 0.102(3) 0.055(2) 0.095(3) 0.026(2) -0.022(3) 0.003(2)
C14 0.073(3) 0.047(2) 0.064(2) 0.0010(18) 0.003(2) 0.0163(17)
C6 0.082(3) 0.087(3) 0.072(3) -0.004(3) -0.030(2) -0.014(2)
C4 0.069(2) 0.065(2) 0.054(2) 0.0108(19) -0.0111(18) 0.0070(17)
C5 0.083(3) 0.086(3) 0.065(3) 0.009(3) -0.029(2) -0.002(2)
C17 0.066(3) 0.130(4) 0.076(3) -0.001(3) 0.014(2) 0.020(3)
C12 0.064(3) 0.095(4) 0.155(5) 0.018(3) 0.025(3) 0.006(3)
C15 0.088(3) 0.085(3) 0.121(4) 0.008(3) 0.031(3) 0.050(3)
C16 0.118(4) 0.085(3) 0.146(5) -0.016(3) 0.025(4) 0.062(4)

loop_
_atom_type_symbol
_atom_type_scat_dispersion_real
_atom_type_scat_dispersion_imag
_atom_type_scat_Cromer_Mann_a1
_atom_type_scat_Cromer_Mann_a2
_atom_type_scat_Cromer_Mann_a3
_atom_type_scat_Cromer_Mann_a4
_atom_type_scat_Cromer_Mann_b1
_atom_type_scat_Cromer_Mann_b2
_atom_type_scat_Cromer_Mann_b3
_atom_type_scat_Cromer_Mann_b4
_atom_type_scat_Cromer_Mann_c
_atom_type_scat_source
_atom_type_scat_dispersion_source
H 0.00000 0.00000 0.49300 0.32291 0.14019 0.04081 10.51090 26.12570 3.14236 57.79970 0.0030380000826 'International Tables Volume C Table 6.1.1.4 (pp. 500-502)' 'Henke, Gullikson and Davis, At. Data and Nucl. Data Tables, 1993, 54, 2'
C 0.00347 0.00161 2.31000 1.02000 1.58860 0.86500 20.84390 10.20750 0.56870 51.65120 0.215599998832 'International Tables Volume C Table 6.1.1.4 (pp. 500-502)' 'Henke, Gullikson and Davis, At. Data and Nucl. Data Tables, 1993, 54, 2'
Sn -0.62110 1.42230 19.18890 19.10050 4.45850 2.46630 5.83030 0.50310 26.89090 83.95710 4.78210020065 'International Tables Volume C Table 6.1.1.4 (pp. 500-502)' 'Henke, Gullikson and Davis, At. Data and Nucl. Data Tables, 1993, 54, 2'
O 0.01158 0.00611 3.04850 2.28680 1.54630 0.86700 13.27710 5.70110 0.32390 32.90890 0.250800013542 'International Tables Volume C Table 6.1.1.4 (pp. 500-502)' 'Henke, Gullikson and Davis, At. Data and Nucl. Data Tables, 1993, 54, 2'
N 0.00653 0.00323 12.21260 3.13220 2.01250 1.16630 0.00570 9.89330 28.99750 0.58260 -11.5290002823 'International Tables Volume C Table 6.1.1.4 (pp. 500-502)' 'Henke, Gullikson and Davis, At. Data and Nucl. Data Tables, 1993, 54, 2'

loop_
_geom_angle_atom_site_label_1
_geom_angle_atom_site_label_2
_geom_angle_atom_site_label_3
_geom_angle
_geom_angle_site_symmetry_1
_geom_angle_site_symmetry_3
_geom_angle_publ_flag
N3 Sn1 O1 94.75(9) . . ?
N2 Sn1 O1 90.17(9) . . ?
N2 Sn1 N3 72.17(9) . . ?
C1 O1 Sn1 125.87(19) . . ?
C10 N3 Sn1 119.40(19) . . ?
C9 N3 Sn1 119.82(19) . . ?
C9 N3 C10 120.8(2) . . ?
C3 N2 Sn1 118.34(19) . . ?
C14 N2 Sn1 119.1(2) . . ?
C14 N2 C3 122.4(3) . . ?
H10a C10 N3 108.62(16) . . ?
H10b C10 N3 108.62(16) . . ?
H10b C10 H10a 107.6 . . ?
C11 C10 N3 114.6(3) . . ?
C11 C10 H10a 108.62(18) . . ?
C11 C10 H10b 108.62(19) . . ?
C8 C9 N3 121.5(3) . . ?
C3 C9 N3 114.5(3) . . ?
C3 C9 C8 124.0(3) . . ?
H8 C8 C9 113.79(19) . . ?
C7 C8 C9 132.4(3) . . ?
C7 C8 H8 113.8(2) . . ?
C9 C3 N2 114.1(3) . . ?
C4 C3 N2 122.3(3) . . ?
C4 C3 C9 123.6(3) . . ?
H1a C1 O1 109.36(16) . . ?
H1b C1 O1 109.36(17) . . ?
H1b C1 H1a 108.0 . . ?
C2 C1 O1 111.3(3) . . ?
C2 C1 H1a 109.4(2) . . ?
C2 C1 H1b 109.4(2) . . ?
H11 C11 C10 108.39(19) . . ?
C13 C11 C10 108.8(3) . . ?
C13 C11 H11 108.4(2) . . ?
C12 C11 C10 111.9(3) . . ?
C12 C11 H11 108.4(3) . . ?
C12 C11 C13 110.9(4) . . ?
N1 C2 C1 178.4(4) . . ?
H7 C7 C8 114.9(2) . . ?
C6 C7 C8 130.1(4) . . ?
C6 C7 H7 114.9(2) . . ?
H13a C13 C11 109.5 . . ?
H13b C13 C11 109.5 . . ?
H13b C13 H13a 109.5 . . ?
H13c C13 C11 109.5 . . ?
H13c C13 H13a 109.5 . . ?
H13c C13 H13b 109.5 . . ?
H14a C14 N2 108.29(19) . . ?
H14b C14 N2 108.29(19) . . ?
H14b C14 H14a 107.4 . . ?
C15 C14 N2 116.0(3) . . ?
C15 C14 H14a 108.3(3) . . ?
C15 C14 H14b 108.3(3) . . ?
H6 C6 C7 117.1(2) . . ?
C5 C6 C7 125.7(4) . . ?
C5 C6 H6 117.1(2) . . ?
H4 C4 C3 113.5(2) . . ?
C5 C4 C3 132.9(4) . . ?
C5 C4 H4 113.5(2) . . ?
C4 C5 C6 130.5(4) . . ?
H5 C5 C6 114.7(2) . . ?
H5 C5 C4 114.7(2) . . ?
H17b C17 H17a 109.5 . . ?
H17c C17 H17a 109.5 . . ?
H17c C17 H17b 109.5 . . ?
C15 C17 H17a 109.5 . . ?
C15 C17 H17b 109.5 . . ?
C15 C17 H17c 109.5 . . ?
H12a C12 C11 109.5 . . ?
H12b C12 C11 109.5 . . ?
H12b C12 H12a 109.5 . . ?
H12c C12 C11 109.5 . . ?
H12c C12 H12a 109.5 . . ?
H12c C12 H12b 109.5 . . ?
C17 C15 C14 117.7(4) . . ?
H15 C15 C14 105.6(3) . . ?
H15 C15 C17 105.6(3) . . ?
C16 C15 C14 109.8(4) . . ?
C16 C15 C17 111.6(4) . . ?
C16 C15 H15 105.6(3) . . ?
H16a C16 C15 109.5 . . ?
H16b C16 C15 109.5 . . ?
H16b C16 H16a 109.5 . . ?
H16c C16 C15 109.5 . . ?
H16c C16 H16a 109.5 . . ?
H16c C16 H16b 109.5 . . ?

loop_
_geom_bond_atom_site_label_1
_geom_bond_atom_site_label_2
_geom_bond_distance
_geom_bond_site_symmetry_2
_geom_bond_publ_flag
Sn1 O1 2.112(2) . ?
Sn1 N3 2.174(2) . ?
Sn1 N2 2.210(3) . ?
O1 C1 1.395(4) . ?
N3 C10 1.468(4) . ?
N3 C9 1.334(4) . ?
N2 C3 1.337(4) . ?
N2 C14 1.462(4) . ?
C10 H10a 0.9700 . ?
C10 H10b 0.9700 . ?
C10 C11 1.528(5) . ?
C9 C8 1.412(4) . ?
C9 C3 1.481(4) . ?
C8 H8 0.9300 . ?
C8 C7 1.384(5) . ?
C3 C4 1.415(5) . ?
C1 H1a 0.9700 . ?
C1 H1b 0.9700 . ?
C1 C2 1.474(5) . ?
C11 H11 0.9800 . ?
C11 C13 1.514(5) . ?
C11 C12 1.512(6) . ?
C2 N1 1.129(5) . ?
C7 H7 0.9300 . ?
C7 C6 1.367(6) . ?
C13 H13a 0.9600 . ?
C13 H13b 0.9600 . ?
C13 H13c 0.9600 . ?
C14 H14a 0.9700 . ?
C14 H14b 0.9700 . ?
C14 C15 1.461(6) . ?
C6 H6 0.9300 . ?
C6 C5 1.364(6) . ?
C4 H4 0.9300 . ?
C4 C5 1.365(5) . ?
C5 H5 0.9300 . ?
C17 H17a 0.9600 . ?
C17 H17b 0.9600 . ?
C17 H17c 0.9600 . ?
C17 C15 1.485(6) . ?
C12 H12a 0.9600 . ?
C12 H12b 0.9600 . ?
C12 H12c 0.9600 . ?
C15 H15 0.9800 . ?
C15 C16 1.534(6) . ?
C16 H16a 0.9600 . ?
C16 H16b 0.9600 . ?
C16 H16c 0.9600 . ?
